data_2223433
loop_
_publ_author_name
'Guo, Hai-Fu'
'Qin, Liang'
'Hao, Xiang-Ying'

_publ_section_title
Poly[diaqua(\m~2~-5-carboxypyridine-3-carboxylato-\k^2^<i>N</i>:<i>O</i>^3^)hemi(\m~2~-oxalato-\k^4^<i>O</i>^1^,<i>O</i>^2^:<i>O</i>^1'^,<i>O</i>^2'^)(\m~4~-pyridine-3,5-dicarboxylato-\k^4^<i>N</i>:<i>O</i>^3^:<i>O</i>^3'^:<i>O</i>^5^)silver(I)terbium(III)]
_journal_coeditor_code HY2227
_journal_issue 10
_journal_name_full 'Acta Crystallographica Section E'
_journal_page_first m1214
_journal_page_last m1215
_journal_paper_doi 10.1107/S1600536809036393
_journal_volume 65
_journal_year 2009
_chemical_formula_iupac '[Ag Tb (C7 H3 N O4) (C7 H4 N O4) (C2 O4)0.5 (H2 O)2]'
_chemical_formula_moiety 'C15 H11 Ag N2 O12 Tb'
_chemical_formula_sum 'C15 H11 Ag N2 O12 Tb'
_chemical_formula_weight 678.05
_chemical_name_systematic
;
\
Poly[diaqua(\m~2~-3-carboxypyridine-5-carboxylato-\k^2^<i>N</i>:<i>O</i>^5^)\
(hemi-\m~2~-oxalato-\k^4^<i>O</i>^1^,<i>O</i>^2^:<i>O</i>^1'^,<i>O</i>^2'^)\
(\m~4~-pyridine-3,5-dicarboxylato-\k^4^<i>N</i>:<i>O</i>^3^:<i>O</i>^3'^:\
<i>O</i>^5^)silver(I)terbium(III)]
;
_space_group_IT_number 2
_symmetry_cell_setting triclinic
_symmetry_space_group_name_Hall '-P 1'
_symmetry_space_group_name_H-M 'P -1'
_atom_sites_solution_hydrogens geom
_atom_sites_solution_primary direct
_atom_sites_solution_secondary difmap
_audit_creation_method SHELXL-97
_cell_angle_alpha 98.956(4)
_cell_angle_beta 99.556(4)
_cell_angle_gamma 95.839(5)
_cell_formula_units_Z 2
_cell_length_a 7.592(3)
_cell_length_b 8.249(3)
_cell_length_c 14.241(6)
_cell_measurement_reflns_used 3600
_cell_measurement_temperature 293(2)
_cell_measurement_theta_max 28
_cell_measurement_theta_min 1.36
_cell_volume 861.3(6)
_computing_cell_refinement 'SAINT (Bruker, 2007)'
_computing_data_collection 'APEX2 (Bruker, 2007)'
_computing_data_reduction 'SAINT (Bruker, 2007)'
_computing_molecular_graphics 'SHELXTL (Sheldrick, 2008) and DIAMOND (Brandenburg, 1999)'
_computing_publication_material 'SHELXTL (Sheldrick, 2008)'
_computing_structure_refinement 'SHELXL97 (Sheldrick, 2008)'
_computing_structure_solution 'SHELXS97 (Sheldrick, 2008)'
_diffrn_ambient_temperature 293(2)
_diffrn_measured_fraction_theta_full 0.982
_diffrn_measured_fraction_theta_max 0.982
_diffrn_measurement_device_type 'Bruker APEXII CCD'
_diffrn_measurement_method '\f and \w scans'
_diffrn_radiation_monochromator graphite
_diffrn_radiation_source 'fine-focus sealed tube'
_diffrn_radiation_type MoK\a
_diffrn_radiation_wavelength 0.71073
_diffrn_reflns_av_R_equivalents 0.0182
_diffrn_reflns_av_sigmaI/netI 0.0354
_diffrn_reflns_limit_h_max 6
_diffrn_reflns_limit_h_min -9
_diffrn_reflns_limit_k_max 9
_diffrn_reflns_limit_k_min -9
_diffrn_reflns_limit_l_max 17
_diffrn_reflns_limit_l_min -16
_diffrn_reflns_number 4416
_diffrn_reflns_theta_full 25.20
_diffrn_reflns_theta_max 25.20
_diffrn_reflns_theta_min 2.52
_diffrn_standards_number 0
_exptl_absorpt_coefficient_mu 5.287
_exptl_absorpt_correction_T_max 0.378
_exptl_absorpt_correction_T_min 0.251
_exptl_absorpt_correction_type multi-scan
_exptl_absorpt_process_details '(SADABS; Sheldrick, 1996)'
_exptl_crystal_colour colorless
_exptl_crystal_density_diffrn 2.615
_exptl_crystal_density_method 'not measured'
_exptl_crystal_description block
_exptl_crystal_F_000 646
_exptl_crystal_size_max 0.30
_exptl_crystal_size_mid 0.24
_exptl_crystal_size_min 0.19
_refine_diff_density_max 0.853
_refine_diff_density_min -0.793
_refine_ls_extinction_method none
_refine_ls_goodness_of_fit_ref 1.091
_refine_ls_hydrogen_treatment mixed
_refine_ls_matrix_type full
_refine_ls_number_parameters 284
_refine_ls_number_reflns 3032
_refine_ls_number_restraints 0
_refine_ls_restrained_S_all 1.091
_refine_ls_R_factor_all 0.0247
_refine_ls_R_factor_gt 0.0231
_refine_ls_shift/su_max 0.049
_refine_ls_shift/su_mean 0.003
_refine_ls_structure_factor_coef Fsqd
_refine_ls_weighting_details 'calc w=1/[\s^2^(Fo^2^)+(0.0323P)^2^] where P=(Fo^2^+2Fc^2^)/3'
_refine_ls_weighting_scheme calc
_refine_ls_wR_factor_gt 0.0609
_refine_ls_wR_factor_ref 0.0617
_reflns_number_gt 2862
_reflns_number_total 3032
_reflns_threshold_expression >2\s(I)
_cod_data_source_file hy2227.cif
_cod_data_source_block I
_cod_depositor_comments
;
The following automatic conversions were performed:
'_symmetry_cell_setting' value 'Triclinic' changed to 'triclinic'
according to '/home/saulius/struct/CIF-dictionaries/cif_core.dic'
dictionary named 'cif_core.dic' version 2.4.1 from 2010-06-29.

Automatic conversion script
Id: cif_fix_enum 1527 2010-12-29 10:47:43Z saulius 

The following automatic conversions were performed:

'_symmetry_cell_setting' value 'Triclinic' changed to 'triclinic'
according to /home/saulius/struct/CIF-dictionaries/cif_core.dic
dictionary named 'cif_core.dic' version 2.4.1 from 2010-06-29.

Automatic conversion script
Id: cif_fix_values 1715 2011-07-08 13:25:40Z adriana 
;
_cod_database_code 2223433
_cod_database_fobs_code 2223433

loop_
_symmetry_equiv_pos_as_xyz
'x, y, z'
'-x, -y, -z'

loop_
_atom_site_type_symbol
_atom_site_label
_atom_site_fract_x
_atom_site_fract_y
_atom_site_fract_z
_atom_site_U_iso_or_equiv
_atom_site_adp_type
_atom_site_calc_flag
_atom_site_refinement_flags
_atom_site_occupancy
_atom_site_disorder_assembly
_atom_site_disorder_group
Tb Tb1 0.80756(3) 0.29706(2) 0.080761(13) 0.01369(8) Uani d . 1 . .
Ag Ag1 0.17209(6) 0.40250(5) 0.53284(3) 0.03343(12) Uani d . 1 . .
O O1 0.4372(5) 0.2187(4) 0.2009(2) 0.0305(8) Uani d . 1 . .
O O1W 0.7121(5) 0.5291(4) 0.0096(2) 0.0278(8) Uani d . 1 . .
H H1W 0.7742 0.5573 -0.0302 0.042 Uiso d R 1 . .
H H2W 0.6316 0.5904 0.0165 0.042 Uiso d R 1 . .
O O2 0.6205(4) 0.4300(4) 0.1747(2) 0.0255(7) Uani d . 1 . .
O O2W 1.0914(4) 0.1769(4) 0.0759(2) 0.0253(7) Uani d . 1 . .
H H3W 1.1070 0.1393 0.0200 0.038 Uiso d R 1 . .
H H4W 1.1876 0.1905 0.1166 0.038 Uiso d R 1 . .
O O3 0.4778(6) 0.9748(5) 0.2896(3) 0.0449(10) Uani d . 1 . .
O O4 0.3416(5) 1.0334(4) 0.4169(2) 0.0346(8) Uani d . 1 . .
O O5 1.0531(4) 0.5114(3) 0.1239(2) 0.0203(7) Uani d . 1 . .
O O9 0.5031(4) 0.2064(3) -0.0119(2) 0.0209(7) Uani d . 1 . .
N N1 0.3034(5) 0.5246(4) 0.4335(3) 0.0234(8) Uani d . 1 . .
N N2 0.8987(5) 0.7556(4) 0.3678(2) 0.0192(8) Uani d . 1 . .
C C1 0.3576(6) 0.4244(5) 0.3627(3) 0.0231(10) Uani d . 1 . .
H H1 0.3377 0.3106 0.3601 0.028 Uiso calc R 1 . .
C C2 0.4420(6) 0.4845(5) 0.2934(3) 0.0188(9) Uani d . 1 . .
C C3 0.4629(6) 0.6531(5) 0.2942(3) 0.0204(9) Uani d . 1 . .
H H3 0.5162 0.6965 0.2476 0.025 Uiso calc R 1 . .
C C4 0.4032(6) 0.7568(5) 0.3654(3) 0.0200(9) Uani d . 1 . .
C C5 0.3273(6) 0.6886(5) 0.4347(3) 0.0208(10) Uani d . 1 . .
H H5 0.2917 0.7587 0.4838 0.025 Uiso calc R 1 . .
C C6 0.5041(6) 0.3688(5) 0.2177(3) 0.0216(10) Uani d . 1 . .
C C7 0.4047(6) 0.9388(6) 0.3621(3) 0.0246(10) Uani d . 1 . .
C C8 0.9565(6) 0.6777(5) 0.2901(3) 0.0165(9) Uani d . 1 . .
H H8 0.9658 0.5652 0.2849 0.020 Uiso calc R 1 . .
C C9 1.0023(6) 0.7592(5) 0.2182(3) 0.0169(9) Uani d . 1 . .
C C10 0.9849(6) 0.9277(5) 0.2249(3) 0.0168(9) Uani d . 1 . .
H H10 1.0142 0.9848 0.1770 0.020 Uiso calc R 1 . .
C C11 0.9234(6) 1.0091(5) 0.3038(3) 0.0166(9) Uani d . 1 . .
C C12 0.8845(6) 0.9188(5) 0.3740(3) 0.0201(9) Uani d . 1 . .
H H12 0.8469 0.9732 0.4279 0.024 Uiso calc R 1 . .
C C13 1.0667(6) 0.6684(5) 0.1333(3) 0.0151(9) Uani d . 1 . .
C C15 0.4376(6) 0.0595(5) -0.0196(3) 0.0168(9) Uani d . 1 . .
O O6 1.1310(4) 0.7500(3) 0.0780(2) 0.0211(7) Uani d . 1 . .
C C14 0.9003(6) 1.1915(5) 0.3113(3) 0.0202(10) Uani d . 1 . .
O O7 0.8768(5) 1.2673(4) 0.3899(2) 0.0328(8) Uani d . 1 . .
O O10 0.2771(4) -0.0028(3) -0.0543(2) 0.0219(7) Uani d . 1 . .
O O8 0.9101(5) 1.2520(4) 0.2359(2) 0.0262(8) Uani d . 1 . .
H H3A 0.461(9) 1.076(8) 0.276(4) 0.056(18) Uiso d . 1 . .

loop_
_atom_site_aniso_label
_atom_site_aniso_U_11
_atom_site_aniso_U_22
_atom_site_aniso_U_33
_atom_site_aniso_U_12
_atom_site_aniso_U_13
_atom_site_aniso_U_23
Tb1 0.01701(13) 0.01146(12) 0.01419(12) 0.00272(8) 0.00639(8) 0.00282(8)
Ag1 0.0419(3) 0.0381(2) 0.0290(2) 0.00612(19) 0.01825(17) 0.01948(17)
O1 0.049(2) 0.0185(16) 0.0251(17) 0.0037(16) 0.0116(15) 0.0024(13)
O1W 0.033(2) 0.0227(16) 0.0388(19) 0.0149(15) 0.0194(16) 0.0180(14)
O2 0.0281(19) 0.0287(17) 0.0241(16) 0.0080(15) 0.0150(14) 0.0039(13)
O2W 0.0241(19) 0.0321(17) 0.0215(16) 0.0081(15) 0.0070(13) 0.0039(13)
O3 0.067(3) 0.0275(19) 0.055(2) 0.018(2) 0.035(2) 0.0209(18)
O4 0.045(2) 0.0241(17) 0.0375(19) 0.0126(17) 0.0136(17) 0.0024(15)
O5 0.0284(18) 0.0129(14) 0.0208(15) 0.0011(13) 0.0096(13) 0.0029(11)
O9 0.0192(17) 0.0147(14) 0.0288(16) 0.0013(13) 0.0027(13) 0.0063(12)
N1 0.031(2) 0.025(2) 0.0207(19) 0.0084(17) 0.0136(17) 0.0089(15)
N2 0.022(2) 0.0199(18) 0.0191(18) 0.0048(16) 0.0083(15) 0.0085(14)
C1 0.027(3) 0.019(2) 0.028(2) 0.005(2) 0.011(2) 0.0102(18)
C2 0.019(2) 0.023(2) 0.016(2) 0.0047(19) 0.0063(17) 0.0045(17)
C3 0.020(2) 0.023(2) 0.020(2) 0.0026(19) 0.0065(18) 0.0074(17)
C4 0.016(2) 0.017(2) 0.027(2) 0.0037(18) 0.0038(18) 0.0054(17)
C5 0.022(3) 0.025(2) 0.017(2) 0.0078(19) 0.0061(18) 0.0011(17)
C6 0.027(3) 0.022(2) 0.017(2) 0.008(2) 0.0038(19) 0.0046(17)
C7 0.019(3) 0.026(2) 0.028(2) 0.003(2) 0.0013(19) 0.008(2)
C8 0.015(2) 0.017(2) 0.018(2) 0.0021(17) 0.0017(17) 0.0056(16)
C9 0.019(2) 0.018(2) 0.014(2) 0.0030(18) 0.0041(17) 0.0033(16)
C10 0.020(2) 0.016(2) 0.016(2) 0.0018(18) 0.0057(17) 0.0056(16)
C11 0.018(2) 0.018(2) 0.015(2) 0.0034(18) 0.0038(17) 0.0042(16)
C12 0.023(3) 0.023(2) 0.015(2) 0.0060(19) 0.0040(18) 0.0027(17)
C13 0.017(2) 0.016(2) 0.0119(19) 0.0015(17) 0.0021(16) 0.0009(16)
C15 0.021(2) 0.015(2) 0.014(2) 0.0039(19) 0.0058(17) 0.0000(16)
O6 0.0315(19) 0.0181(15) 0.0161(14) 0.0030(14) 0.0113(13) 0.0034(12)
C14 0.025(3) 0.017(2) 0.019(2) 0.0035(19) 0.0048(18) 0.0037(17)
O7 0.058(3) 0.0231(17) 0.0228(17) 0.0110(17) 0.0220(16) 0.0011(13)
O10 0.0198(18) 0.0157(14) 0.0303(16) 0.0015(13) 0.0053(13) 0.0041(12)
O8 0.045(2) 0.0196(15) 0.0179(15) 0.0103(15) 0.0109(14) 0.0071(12)

loop_
_atom_type_symbol
_atom_type_description
_atom_type_scat_dispersion_real
_atom_type_scat_dispersion_imag
_atom_type_scat_source
C C 0.0033 0.0016 'International Tables Vol C Tables 4.2.6.8 and 6.1.1.4'
H H 0.0000 0.0000 'International Tables Vol C Tables 4.2.6.8 and 6.1.1.4'
N N 0.0061 0.0033 'International Tables Vol C Tables 4.2.6.8 and 6.1.1.4'
O O 0.0106 0.0060 'International Tables Vol C Tables 4.2.6.8 and 6.1.1.4'
Tb Tb -0.1723 4.1537 'International Tables Vol C Tables 4.2.6.8 and 6.1.1.4'
Ag Ag -0.8971 1.1015 'International Tables Vol C Tables 4.2.6.8 and 6.1.1.4'

loop_
_geom_angle_atom_site_label_1
_geom_angle_atom_site_label_2
_geom_angle_atom_site_label_3
_geom_angle_site_symmetry_1
_geom_angle_site_symmetry_3
_geom_angle
_geom_angle_publ_flag
O8 Tb1 O2 1_545 . 75.61(11) ?
O8 Tb1 O6 1_545 2_765 141.96(11) ?
O2 Tb1 O6 . 2_765 142.34(10) ?
O8 Tb1 O5 1_545 . 82.16(11) ?
O2 Tb1 O5 . . 96.02(11) ?
O6 Tb1 O5 2_765 . 89.03(10) ?
O8 Tb1 O10 1_545 2_655 81.37(10) ?
O2 Tb1 O10 . 2_655 109.81(11) ?
O6 Tb1 O10 2_765 2_655 85.00(10) ?
O5 Tb1 O10 . 2_655 144.60(10) ?
O8 Tb1 O1W 1_545 . 135.70(10) ?
O2 Tb1 O1W . . 71.23(11) ?
O6 Tb1 O1W 2_765 . 74.71(10) ?
O5 Tb1 O1W . . 73.14(11) ?
O10 Tb1 O1W 2_655 . 137.38(11) ?
O8 Tb1 O9 1_545 . 125.23(12) ?
O2 Tb1 O9 . . 75.56(11) ?
O6 Tb1 O9 2_765 . 79.71(11) ?
O5 Tb1 O9 . . 146.28(10) ?
O10 Tb1 O9 2_655 . 66.38(9) ?
O1W Tb1 O9 . . 73.25(11) ?
O8 Tb1 O2W 1_545 . 73.67(11) ?
O2 Tb1 O2W . . 147.82(10) ?
O6 Tb1 O2W 2_765 . 68.50(10) ?
O5 Tb1 O2W . . 70.60(11) ?
O10 Tb1 O2W 2_655 . 74.76(11) ?
O1W Tb1 O2W . . 127.82(11) ?
O9 Tb1 O2W . . 131.32(10) ?
N2 Ag1 N1 2_666 . 164.83(14) ?
N2 Ag1 Ag1 2_666 2_566 108.80(10) ?
N1 Ag1 Ag1 . 2_566 86.10(10) ?
N2 Ag1 O7 2_666 1_445 93.85(11) ?
N1 Ag1 O7 . 1_445 92.40(13) ?
N1 Ag1 O7 . 2_676 83.19(11) ?
N2 Ag1 O7 2_666 2_676 107.77(11) ?
O7 Ag1 O7 1_445 2_676 108.60(9) ?
Tb1 O1W H1W . . 113.8 ?
Tb1 O1W H2W . . 134.5 ?
H1W O1W H2W . . 111.6 ?
C6 O2 Tb1 . . 129.6(3) ?
Tb1 O2W H3W . . 114.5 ?
Tb1 O2W H4W . . 131.1 ?
H3W O2W H4W . . 111.7 ?
C7 O3 H3A . . 113(4) ?
C13 O5 Tb1 . . 133.9(3) ?
C15 O9 Tb1 . . 118.8(3) ?
C5 N1 C1 . . 118.3(4) ?
C5 N1 Ag1 . . 125.6(3) ?
C1 N1 Ag1 . . 116.1(3) ?
C8 N2 C12 . . 118.2(4) ?
C8 N2 Ag1 . 2_666 114.8(3) ?
C12 N2 Ag1 . 2_666 127.0(3) ?
N1 C1 C2 . . 122.6(4) ?
N1 C1 H1 . . 118.7 ?
C2 C1 H1 . . 118.7 ?
C3 C2 C1 . . 118.6(4) ?
C3 C2 C6 . . 120.7(4) ?
C1 C2 C6 . . 120.7(4) ?
C2 C3 C4 . . 119.1(4) ?
C2 C3 H3 . . 120.5 ?
C4 C3 H3 . . 120.5 ?
C5 C4 C3 . . 119.0(4) ?
C5 C4 C7 . . 120.2(4) ?
C3 C4 C7 . . 120.6(4) ?
N1 C5 C4 . . 122.3(4) ?
N1 C5 H5 . . 118.9 ?
C4 C5 H5 . . 118.9 ?
O1 C6 O2 . . 124.7(4) ?
O1 C6 C2 . . 118.4(4) ?
O2 C6 C2 . . 116.9(4) ?
O4 C7 O3 . . 126.2(4) ?
O4 C7 C4 . . 124.1(4) ?
O3 C7 C4 . . 109.6(4) ?
N2 C8 C9 . . 122.3(4) ?
N2 C8 H8 . . 118.8 ?
C9 C8 H8 . . 118.8 ?
C8 C9 C10 . . 118.9(4) ?
C8 C9 C13 . . 120.7(4) ?
C10 C9 C13 . . 120.4(4) ?
C11 C10 C9 . . 119.4(4) ?
C11 C10 H10 . . 120.3 ?
C9 C10 H10 . . 120.3 ?
C12 C11 C10 . . 117.9(4) ?
C12 C11 C14 . . 122.0(4) ?
C10 C11 C14 . . 120.1(4) ?
N2 C12 C11 . . 123.2(4) ?
N2 C12 H12 . . 118.4 ?
C11 C12 H12 . . 118.4 ?
O6 C13 O5 . . 124.4(4) ?
O6 C13 C9 . . 118.5(3) ?
O5 C13 C9 . . 117.1(4) ?
O9 C15 O10 . . 126.9(4) ?
O9 C15 C15 . 2_655 117.3(5) ?
O10 C15 C15 . 2_655 115.7(4) ?
C13 O6 Tb1 . 2_765 137.7(3) ?
O7 C14 O8 . . 126.2(4) ?
O7 C14 C11 . . 118.2(4) ?
O8 C14 C11 . . 115.6(4) ?
C15 O10 Tb1 . 2_655 120.5(2) ?
C14 O8 Tb1 . 1_565 155.4(3) ?

loop_
_geom_bond_atom_site_label_1
_geom_bond_atom_site_label_2
_geom_bond_site_symmetry_2
_geom_bond_distance
_geom_bond_publ_flag
Tb1 O2 . 2.346(3) y
Tb1 O5 . 2.364(3) y
Tb1 O6 2_765 2.365(3) y
Tb1 O8 1_545 2.317(3) y
Tb1 O9 . 2.444(3) y
Tb1 O10 2_655 2.401(3) y
Tb1 O1W . 2.421(3) y
Tb1 O2W . 2.468(3) y
Ag1 N1 . 2.172(4) y
Ag1 N2 2_666 2.162(4) y
Ag1 O7 1_445 2.772(3) y
Ag1 O7 2_676 2.859(3) y
Ag1 Ag1 2_566 3.2867(12) ?
O1 C6 . 1.260(5) ?
O1W H1W . 0.8401 ?
O1W H2W . 0.8400 ?
O2 C6 . 1.263(6) ?
O2W H3W . 0.8402 ?
O2W H4W . 0.8400 ?
O3 C7 . 1.309(6) ?
O3 H3A . 0.90(6) ?
O4 C7 . 1.207(5) ?
O5 C13 . 1.273(5) ?
O9 C15 . 1.244(5) ?
N1 C5 . 1.343(6) ?
N1 C1 . 1.348(5) ?
N2 C8 . 1.352(5) ?
N2 C12 . 1.351(5) ?
N2 Ag1 2_666 2.162(4) ?
C1 C2 . 1.388(6) ?
C1 H1 . 0.9300 ?
C2 C3 . 1.382(6) ?
C2 C6 . 1.494(6) ?
C3 C4 . 1.388(6) ?
C3 H3 . 0.9300 ?
C4 C5 . 1.386(6) ?
C4 C7 . 1.508(6) ?
C5 H5 . 0.9300 ?
C8 C9 . 1.381(6) ?
C8 H8 . 0.9300 ?
C9 C10 . 1.400(6) ?
C9 C13 . 1.500(6) ?
C10 C11 . 1.391(6) ?
C10 H10 . 0.9300 ?
C11 C12 . 1.388(6) ?
C11 C14 . 1.522(6) ?
C12 H12 . 0.9300 ?
C13 O6 . 1.241(5) ?
C15 O10 . 1.260(5) ?
C15 C15 2_655 1.535(8) ?
C14 O7 . 1.244(5) ?
C14 O8 . 1.262(5) ?

loop_
_geom_hbond_atom_site_label_D
_geom_hbond_atom_site_label_H
_geom_hbond_atom_site_label_A
_geom_hbond_site_symmetry_A
_geom_hbond_distance_DH
_geom_hbond_distance_HA
_geom_hbond_distance_DA
_geom_hbond_angle_DHA
_geom_hbond_publ_flag
O1W H1W O5 2_765 0.84 2.08 2.820(5) 147 y
O1W H1W O2W 2_765 0.84 2.55 3.221(5) 138 y
O1W H2W O9 2_665 0.84 2.05 2.855(4) 159 y
O2W H3W O10 1_655 0.84 2.13 2.839(4) 142 y
O2W H4W O1 1_655 0.84 2.04 2.873(5) 173 y
O3 H3A O1 1_565 0.90(6) 1.71(7) 2.554(5) 154(6) y
C10 H10 O2W 1_565 0.93 2.40 3.314(6) 169 y
